data_1536300
loop_
_publ_author_name
'Deiseroth, H.J.'
'Reiner, C.'
'Schlosser, M.'
'Kienle, L.'

_publ_section_title
;
 M In3 S5 (M = Rb, Cs), a new structure type based on a joint ccp
 arrangement of S(2-) and M(+); structure, microstructure, and twinning
;
_journal_name_full 'Zeitschrift fuer Anorganische und Allgemeine Chemie'
_journal_page_first 1641
_journal_page_last 1647
_journal_volume 628
_journal_year 2002
_chemical_formula_sum 'Cs0.918333 In3 S5'
_chemical_name_systematic 'Cs In3 S5'
_space_group_IT_number 10
_symmetry_space_group_name_Hall '-P 2y'
_symmetry_space_group_name_H-M 'P 1 2/m 1'
_cell_angle_alpha 90
_cell_angle_beta 111.991
_cell_angle_gamma 90
_cell_formula_units_Z 3
_cell_length_a 12.465
_cell_length_b 3.7909
_cell_length_c 15.5017
_cell_volume 679.215
_citation_journal_id_ASTM ZAACAB
_cod_data_source_file Deiseroth_ZAACAB_2002_556.cif
_cod_data_source_block Cs0.918333In3S5
_cod_original_cell_volume 679.2151
_cod_database_code 1536300

loop_
_symmetry_equiv_pos_as_xyz
x,y,z
-x,y,-z
-x,-y,-z
x,-y,z

loop_
_atom_site_label
_atom_site_type_symbol
_atom_site_fract_x
_atom_site_fract_y
_atom_site_fract_z
_atom_site_occupancy
_atom_site_U_iso_or_equiv
In2 In+3 0.5 0.5 0.5 1 0.0
Cs1 Cs+1 0.5 0 0 0.961 0.0
S2 S-2 0.5565 0.5 0.21396 1 0.0
S6 S-2 0.8658 0 0.3651 1 0.0
S3 S-2 0.0656 0 0.2145 1 0.0
In3 In+3 0.47699 0 0.28587 1 0.0
Cs2 Cs+1 0.13399 0.5 0.42725 0.897 0.0
In5 In+3 0.8827 0 0.07143 1 0.0
S5 S-2 0.7702 0.5 0.10838 1 0.0
S8 S-2 0 0.5 0 1 0.0
In1 In+3 0.17489 0.5 0.16423 1 0.0
S1 S-2 0.2682 0 0.1017 1 0.0
S7 S-2 0.3533 0.5 0.32039 1 0.0
In4 In+3 0.77066 0.5 0.26912 1 0.0
S4 S-2 0.6124 0 0.455 1 0.0
